data_1502858
loop_
_publ_author_name
'Meyer, Angelica M.'
'Katz, Christopher E.'
'Li, Sze-Wan'
'Vander Velde, David'
'Aub\'e, Jeffrey'

_publ_section_title
;
 A tandem Prins/Schmidt reaction approach to marine alkaloids: formal and
 total syntheses of lepadiformines A and C.
;
_journal_issue 6
_journal_name_full 'Organic letters'
_journal_page_first 1244
_journal_page_last 1247
_journal_paper_doi 10.1021/ol100113r
_journal_volume 12
_journal_year 2010
_chemical_formula_sum 'C12 H19 N O2'
_chemical_formula_weight 209.28
_chemical_name_systematic
; 
 ? 
;
_space_group_IT_number 9
_symmetry_cell_setting monoclinic
_symmetry_space_group_name_Hall 'C -2yc'
_symmetry_space_group_name_H-M 'C 1 c 1'
_atom_sites_solution_hydrogens geom
_atom_sites_solution_primary direct
_atom_sites_solution_secondary difmap
_audit_creation_method SHELXL-97
_cell_angle_alpha 90.00
_cell_angle_beta 127.009(2)
_cell_angle_gamma 90.00
_cell_formula_units_Z 4
_cell_length_a 15.0518(19)
_cell_length_b 7.8121(10)
_cell_length_c 10.9784(14)
_cell_measurement_reflns_used 1580
_cell_measurement_temperature 100(2)
_cell_measurement_theta_max 30.49
_cell_measurement_theta_min 3.11
_cell_volume 1030.8(2)
_computing_cell_refinement 'Bruker SAINT'
_computing_data_collection 'Bruker SMART'
_computing_data_reduction 'Bruker SAINT'
_computing_molecular_graphics 'Bruker SHELXTL'
_computing_publication_material 'Bruker SHELXTL'
_computing_structure_refinement 'Bruker SHELXTL'
_computing_structure_solution 'Bruker SHELXTL'
_diffrn_ambient_temperature 100(2)
_diffrn_measured_fraction_theta_full 0.980
_diffrn_measured_fraction_theta_max 0.980
_diffrn_measurement_device_type 'Bruker SMART APEX CCD area detector'
_diffrn_measurement_method 'phi and omega scans'
_diffrn_radiation_monochromator graphite
_diffrn_radiation_source 'fine-focus sealed tube'
_diffrn_radiation_type MoK\a
_diffrn_radiation_wavelength 0.71073
_diffrn_reflns_av_R_equivalents 0.0421
_diffrn_reflns_av_sigmaI/netI 0.0653
_diffrn_reflns_limit_h_max 20
_diffrn_reflns_limit_h_min -21
_diffrn_reflns_limit_k_max 10
_diffrn_reflns_limit_k_min -10
_diffrn_reflns_limit_l_max 15
_diffrn_reflns_limit_l_min -15
_diffrn_reflns_number 5843
_diffrn_reflns_theta_full 30.50
_diffrn_reflns_theta_max 30.50
_diffrn_reflns_theta_min 3.11
_diffrn_standards_decay_% 0.00
_exptl_absorpt_coefficient_mu 0.091
_exptl_absorpt_correction_T_max 1.000
_exptl_absorpt_correction_T_min 0.906
_exptl_absorpt_correction_type multi-scan
_exptl_crystal_colour Colorless
_exptl_crystal_density_diffrn 1.348
_exptl_crystal_density_method 'not measured'
_exptl_crystal_description 'Rectangular parallelpiped'
_exptl_crystal_F_000 456
_exptl_crystal_size_max 0.20
_exptl_crystal_size_mid 0.16
_exptl_crystal_size_min 0.05
_refine_diff_density_max 0.399
_refine_diff_density_min -0.252
_refine_diff_density_rms 0.069
_refine_ls_abs_structure_details 'Flack H D (1983), Acta Cryst. A39, 876-881'
_refine_ls_abs_structure_Flack 0.0(18)
_refine_ls_extinction_method none
_refine_ls_goodness_of_fit_ref 1.054
_refine_ls_hydrogen_treatment refall
_refine_ls_matrix_type full
_refine_ls_number_parameters 194
_refine_ls_number_reflns 2882
_refine_ls_number_restraints 2
_refine_ls_restrained_S_all 1.054
_refine_ls_R_factor_all 0.0780
_refine_ls_R_factor_gt 0.0687
_refine_ls_shift/su_max 0.000
_refine_ls_shift/su_mean 0.000
_refine_ls_structure_factor_coef Fsqd
_refine_ls_weighting_details 'calc w=1/[\s^2^(Fo^2^)+(0.0932P)^2^+0.0000P] where P=(Fo^2^+2Fc^2^)/3'
_refine_ls_weighting_scheme calc
_refine_ls_wR_factor_gt 0.1559
_refine_ls_wR_factor_ref 0.1619
_reflns_number_gt 2542
_reflns_number_total 2882
_reflns_threshold_expression >2sigma(I)
_cod_data_source_file ol100113r_si_002.cif
_cod_data_source_block Cmpd_14_(k86e)
_cod_depositor_comments
;
The following automatic conversions were performed:

'_symmetry_cell_setting' value 'Monoclinic' changed to 'monoclinic'
according to /home/saulius/struct/CIF-dictionaries/cif_core.dic
dictionary named 'cif_core.dic' version 2.4.2 from 2011-04-26.

Automatic conversion script
Id: cif_fix_values 1715 2011-07-08 13:25:40Z adriana 
;
_cod_original_sg_symbol_H-M Cc
_cod_database_code 1502858

loop_
_symmetry_equiv_pos_as_xyz
'x, y, z'
'x, -y, z+1/2'
'x+1/2, y+1/2, z'
'x+1/2, -y+1/2, z+1/2'

loop_
_atom_site_label
_atom_site_type_symbol
_atom_site_fract_x
_atom_site_fract_y
_atom_site_fract_z
_atom_site_U_iso_or_equiv
_atom_site_adp_type
_atom_site_occupancy
_atom_site_symmetry_multiplicity
_atom_site_calc_flag
O1 O 0.62192(15) 0.3137(3) 0.4625(2) 0.0193(4) Uani 1 1 d
O2 O 0.28269(19) 0.7766(3) 0.4174(3) 0.0235(5) Uani 1 1 d
H2O H 0.240(5) 0.768(8) 0.430(6) 0.068(19) Uiso 1 1 d
N N 0.49223(17) 0.3762(3) 0.5020(2) 0.0114(4) Uani 1 1 d
C1 C 0.5346(2) 0.2834(4) 0.4441(3) 0.0132(5) Uani 1 1 d
C2 C 0.4569(2) 0.1338(4) 0.3568(3) 0.0158(5) Uani 1 1 d
H2A H 0.498(3) 0.040(5) 0.424(4) 0.019 Uiso 1 1 d
H2B H 0.445(3) 0.110(5) 0.267(4) 0.019 Uiso 1 1 d
C3 C 0.3507(2) 0.1773(4) 0.3393(3) 0.0169(5) Uani 1 1 d
H3B H 0.320(3) 0.075(5) 0.355(4) 0.020 Uiso 1 1 d
H3A H 0.302(3) 0.225(5) 0.240(4) 0.020 Uiso 1 1 d
C4 C 0.38335(19) 0.3194(3) 0.4581(3) 0.0114(5) Uani 1 1 d
C5 C 0.3037(2) 0.4725(3) 0.3887(3) 0.0124(5) Uani 1 1 d
H5 H 0.293(3) 0.503(5) 0.291(4) 0.015 Uiso 1 1 d
C6 C 0.3528(2) 0.6324(4) 0.4905(3) 0.0154(5) Uani 1 1 d
H6 H 0.363(3) 0.603(5) 0.577(4) 0.019 Uiso 1 1 d
C7 C 0.4634(2) 0.6781(4) 0.5237(3) 0.0175(6) Uani 1 1 d
H7A H 0.445(3) 0.711(5) 0.427(4) 0.021 Uiso 1 1 d
H7B H 0.498(3) 0.776(5) 0.586(4) 0.021 Uiso 1 1 d
C8 C 0.5453(2) 0.5290(4) 0.5947(3) 0.0143(5) Uani 1 1 d
H8A H 0.563(3) 0.500(5) 0.694(4) 0.017 Uiso 1 1 d
H8B H 0.609(3) 0.556(5) 0.596(4) 0.017 Uiso 1 1 d
C9 C 0.1897(2) 0.4196(4) 0.3465(3) 0.0131(5) Uani 1 1 d
H9A H 0.134(3) 0.511(5) 0.294(4) 0.016 Uiso 1 1 d
H9B H 0.155(3) 0.333(4) 0.263(4) 0.016 Uiso 1 1 d
C10 C 0.1984(2) 0.3484(4) 0.4824(3) 0.0133(5) Uani 1 1 d
H10A H 0.211(3) 0.437(5) 0.543(4) 0.016 Uiso 1 1 d
H10B H 0.133(3) 0.301(4) 0.456(4) 0.016 Uiso 1 1 d
C11 C 0.2813(2) 0.2015(4) 0.5584(3) 0.0154(5) Uani 1 1 d
H11A H 0.291(3) 0.165(5) 0.645(4) 0.018 Uiso 1 1 d
H11B H 0.255(3) 0.100(5) 0.492(4) 0.018 Uiso 1 1 d
C12 C 0.3951(2) 0.2488(4) 0.5977(3) 0.0137(5) Uani 1 1 d
H12A H 0.424(3) 0.340(5) 0.674(4) 0.016 Uiso 1 1 d
H12B H 0.444(3) 0.151(5) 0.638(4) 0.016 Uiso 1 1 d

loop_
_atom_site_aniso_label
_atom_site_aniso_U_11
_atom_site_aniso_U_22
_atom_site_aniso_U_33
_atom_site_aniso_U_23
_atom_site_aniso_U_13
_atom_site_aniso_U_12
O1 0.0125(9) 0.0262(11) 0.0254(10) -0.0024(9) 0.0146(8) 0.0009(8)
O2 0.0245(11) 0.0152(10) 0.0454(14) 0.0087(9) 0.0289(11) 0.0077(9)
N 0.0057(9) 0.0142(11) 0.0137(10) -0.0012(8) 0.0056(8) -0.0013(8)
C1 0.0091(11) 0.0154(12) 0.0142(12) 0.0021(9) 0.0064(10) 0.0012(9)
C2 0.0149(13) 0.0151(13) 0.0206(14) -0.0047(11) 0.0124(12) 0.0017(10)
C3 0.0143(13) 0.0186(13) 0.0228(14) -0.0056(11) 0.0138(12) -0.0022(10)
C4 0.0065(11) 0.0127(12) 0.0140(11) -0.0026(9) 0.0057(9) -0.0020(9)
C5 0.0103(11) 0.0168(12) 0.0132(11) 0.0013(10) 0.0087(9) 0.0022(9)
C6 0.0204(13) 0.0136(12) 0.0229(13) -0.0018(10) 0.0187(11) -0.0012(10)
C7 0.0200(13) 0.0135(13) 0.0270(15) -0.0029(11) 0.0185(12) -0.0032(11)
C8 0.0075(10) 0.0175(13) 0.0177(12) -0.0038(10) 0.0076(10) -0.0039(9)
C9 0.0073(10) 0.0207(13) 0.0106(11) 0.0020(10) 0.0050(9) 0.0021(10)
C10 0.0108(11) 0.0176(12) 0.0151(12) -0.0007(10) 0.0097(10) 0.0006(10)
C11 0.0113(11) 0.0184(13) 0.0186(13) 0.0066(11) 0.0102(10) 0.0025(10)
C12 0.0064(11) 0.0154(12) 0.0165(12) 0.0068(10) 0.0054(10) 0.0023(9)

loop_
_atom_type_symbol
_atom_type_description
_atom_type_scat_dispersion_real
_atom_type_scat_dispersion_imag
_atom_type_scat_source
C C 0.0033 0.0016 'International Tables Vol C Tables 4.2.6.8 and 6.1.1.4'
H H 0.0000 0.0000 'International Tables Vol C Tables 4.2.6.8 and 6.1.1.4'
N N 0.0061 0.0033 'International Tables Vol C Tables 4.2.6.8 and 6.1.1.4'
O O 0.0106 0.0060 'International Tables Vol C Tables 4.2.6.8 and 6.1.1.4'

loop_
_geom_angle_atom_site_label_1
_geom_angle_atom_site_label_2
_geom_angle_atom_site_label_3
_geom_angle
C6 O2 H2O 105(5)
C1 N C8 123.6(2)
C1 N C4 115.6(2)
C8 N C4 120.7(2)
O1 C1 N 125.6(3)
O1 C1 C2 126.4(2)
N C1 C2 107.9(2)
C1 C2 C3 104.9(2)
C1 C2 H2A 102(2)
C3 C2 H2A 114(2)
C1 C2 H2B 115(2)
C3 C2 H2B 114(2)
H2A C2 H2B 107(3)
C2 C3 C4 106.0(2)
C2 C3 H3B 111(2)
C4 C3 H3B 112(2)
C2 C3 H3A 105(2)
C4 C3 H3A 109(2)
H3B C3 H3A 113(3)
N C4 C5 108.2(2)
N C4 C12 110.21(19)
C5 C4 C12 111.2(2)
N C4 C3 102.6(2)
C5 C4 C3 112.6(2)
C12 C4 C3 111.7(2)
C4 C5 C6 112.5(2)
C4 C5 C9 109.7(2)
C6 C5 C9 113.5(2)
C4 C5 H5 107(2)
C6 C5 H5 106(2)
C9 C5 H5 107.9(19)
O2 C6 C7 106.5(2)
O2 C6 C5 111.5(2)
C7 C6 C5 110.1(2)
O2 C6 H6 114(2)
C7 C6 H6 110(2)
C5 C6 H6 105(2)
C6 C7 C8 112.1(2)
C6 C7 H7A 104(2)
C8 C7 H7A 113(2)
C6 C7 H7B 114(2)
C8 C7 H7B 109(2)
H7A C7 H7B 105(3)
N C8 C7 109.5(2)
N C8 H8A 105(2)
C7 C8 H8A 110(2)
N C8 H8B 108(2)
C7 C8 H8B 109(2)
H8A C8 H8B 116(3)
C10 C9 C5 112.3(2)
C10 C9 H9A 113(2)
C5 C9 H9A 113(2)
C10 C9 H9B 110(2)
C5 C9 H9B 109(2)
H9A C9 H9B 100(3)
C11 C10 C9 111.8(2)
C11 C10 H10A 116(2)
C9 C10 H10A 108(2)
C11 C10 H10B 104(2)
C9 C10 H10B 113(2)
H10A C10 H10B 105(3)
C10 C11 C12 112.3(2)
C10 C11 H11A 111(2)
C12 C11 H11A 109(2)
C10 C11 H11B 112(2)
C12 C11 H11B 106(2)
H11A C11 H11B 105(3)
C4 C12 C11 111.5(2)
C4 C12 H12A 109(2)
C11 C12 H12A 105(2)
C4 C12 H12B 110(2)
C11 C12 H12B 111(2)
H12A C12 H12B 111(3)

loop_
_geom_bond_atom_site_label_1
_geom_bond_atom_site_label_2
_geom_bond_distance
O1 C1 1.227(3)
O2 C6 1.417(4)
O2 H2O 0.73(6)
N C1 1.350(3)
N C8 1.456(3)
N C4 1.471(3)
C1 C2 1.518(4)
C2 C3 1.528(4)
C2 H2A 0.96(4)
C2 H2B 0.91(4)
C3 C4 1.550(4)
C3 H3B 0.99(4)
C3 H3A 0.95(4)
C4 C5 1.533(3)
C4 C12 1.535(4)
C5 C6 1.536(4)
C5 C9 1.540(3)
C5 H5 1.01(3)
C6 C7 1.517(4)
C6 H6 0.89(4)
C7 C8 1.526(4)
C7 H7A 0.96(4)
C7 H7B 0.95(4)
C8 H8A 0.98(4)
C8 H8B 0.98(3)
C9 C10 1.522(4)
C9 H9A 0.98(4)
C9 H9B 1.00(3)
C10 C11 1.522(4)
C10 H10A 0.90(4)
C10 H10B 0.92(4)
C11 C12 1.538(4)
C11 H11A 0.92(4)
C11 H11B 0.98(4)
C12 H12A 0.98(4)
C12 H12B 0.96(4)

loop_
_geom_hbond_atom_site_label_D
_geom_hbond_atom_site_label_H
_geom_hbond_atom_site_label_A
_geom_hbond_distance_DH
_geom_hbond_distance_HA
_geom_hbond_distance_DA
_geom_hbond_angle_DHA
_geom_hbond_site_symmetry_A
O2 H2O O1 0.73(6) 2.05(6) 2.762(3) 165(7) 3_455

loop_
_geom_torsion_atom_site_label_1
_geom_torsion_atom_site_label_2
_geom_torsion_atom_site_label_3
_geom_torsion_atom_site_label_4
_geom_torsion
C8 N C1 O1 0.7(4)
C4 N C1 O1 177.2(2)
C8 N C1 C2 179.2(2)
C4 N C1 C2 -4.4(3)
O1 C1 C2 C3 -168.0(3)
N C1 C2 C3 13.5(3)
C1 C2 C3 C4 -17.2(3)
C1 N C4 C5 -125.7(2)
C8 N C4 C5 50.9(3)
C1 N C4 C12 112.5(2)
C8 N C4 C12 -70.9(3)
C1 N C4 C3 -6.6(3)
C8 N C4 C3 170.0(2)
C2 C3 C4 N 14.5(3)
C2 C3 C4 C5 130.5(2)
C2 C3 C4 C12 -103.5(2)
N C4 C5 C6 -50.7(3)
C12 C4 C5 C6 70.4(3)
C3 C4 C5 C6 -163.3(2)
N C4 C5 C9 -178.0(2)
C12 C4 C5 C9 -56.9(3)
C3 C4 C5 C9 69.4(3)
C4 C5 C6 O2 174.0(2)
C9 C5 C6 O2 -60.7(3)
C4 C5 C6 C7 56.0(3)
C9 C5 C6 C7 -178.7(2)
O2 C6 C7 C8 -176.6(2)
C5 C6 C7 C8 -55.6(3)
C1 N C8 C7 124.9(3)
C4 N C8 C7 -51.3(3)
C6 C7 C8 N 51.2(3)
C4 C5 C9 C10 56.6(3)
C6 C5 C9 C10 -70.2(3)
C5 C9 C10 C11 -54.3(3)
C9 C10 C11 C12 52.0(3)
N C4 C12 C11 175.5(2)
C5 C4 C12 C11 55.6(3)
C3 C4 C12 C11 -71.2(3)
C10 C11 C12 C4 -52.8(3)
